data_4080735
loop_
_publ_author_name
'Espinosa-Jalapa, Noel \'Angel'
'Hern\'andez-Ortega, Sim\'on'
'Le Goff, Xavier-Fred\'eric'
'Morales-Morales, David'
'Djukic, Jean-Pierre'
'Le Lagadec, Ronan'

_publ_section_title
;
 Coordination of 12-Electron Organometallic Fragments to the Arene Ring of
 Nonsymmetric Group 10 POCOP Pincer Complexes
;
_journal_issue 9
_journal_name_full Organometallics
_journal_page_first 2661
_journal_paper_doi 10.1021/om400147x
_journal_volume 32
_journal_year 2013
_chemical_formula_moiety 'C25 H33 Cl Cr O5 P2 Pd'
_chemical_formula_sum 'C25 H33 Cl Cr O5 P2 Pd'
_chemical_formula_weight 669.30
_chemical_name_systematic
; 
 ? 
;
_space_group_IT_number 19
_symmetry_cell_setting orthorhombic
_symmetry_space_group_name_Hall 'P 2ac 2ab'
_symmetry_space_group_name_H-M 'P 21 21 21'
_atom_sites_solution_hydrogens geom
_atom_sites_solution_primary direct
_atom_sites_solution_secondary difmap
_audit_creation_method SHELXL-97
_cell_angle_alpha 90.00
_cell_angle_beta 90.00
_cell_angle_gamma 90.00
_cell_formula_units_Z 4
_cell_length_a 11.488(1)
_cell_length_b 13.505(1)
_cell_length_c 18.355(1)
_cell_measurement_reflns_used 2526
_cell_measurement_temperature 150.0(1)
_cell_measurement_theta_max 30.034
_cell_measurement_theta_min 0.998
_cell_volume 2847.7(4)
_computing_cell_refinement 'DENZO (Otwinowski & Minor, 1997) & COLLECT'
_computing_data_collection 'COLLECT (Hooft, R.W.W., 1998)'
_computing_data_reduction 'DENZO & COLLECT'
_computing_molecular_graphics 'PLATON (Spek, 2009)'
_computing_publication_material 'PLATON (Spek, 2009)'
_computing_structure_refinement 'SHELXL-97 (Sheldrick, 1997)'
_computing_structure_solution 'SHELXS-97 (Sheldrick, 1990)'
_diffrn_ambient_temperature 150.0(1)
_diffrn_measured_fraction_theta_full 0.983
_diffrn_measured_fraction_theta_max 0.983
_diffrn_measurement_device_type KappaCCD
_diffrn_measurement_method 'phi and omega scans'
_diffrn_radiation_monochromator graphite
_diffrn_radiation_source 'fine-focus sealed tube'
_diffrn_radiation_type MoK\a
_diffrn_radiation_wavelength 0.71069
_diffrn_reflns_av_R_equivalents 0.0284
_diffrn_reflns_av_sigmaI/netI 0.0260
_diffrn_reflns_limit_h_max 16
_diffrn_reflns_limit_h_min -16
_diffrn_reflns_limit_k_max 19
_diffrn_reflns_limit_k_min -17
_diffrn_reflns_limit_l_max 25
_diffrn_reflns_limit_l_min -24
_diffrn_reflns_number 21336
_diffrn_reflns_theta_full 30.02
_diffrn_reflns_theta_max 30.02
_diffrn_reflns_theta_min 3.22
_exptl_absorpt_coefficient_mu 1.251
_exptl_absorpt_correction_T_max 0.7368
_exptl_absorpt_correction_T_min 0.6345
_exptl_absorpt_correction_type multi-scan
_exptl_absorpt_process_details 'DENZO/SCALEPACK (Otwinowski & Minor, 1996)'
_exptl_crystal_colour Red
_exptl_crystal_density_diffrn 1.561
_exptl_crystal_density_method 'not measured'
_exptl_crystal_description Block
_exptl_crystal_F_000 1360
_exptl_crystal_size_max 0.40
_exptl_crystal_size_mid 0.28
_exptl_crystal_size_min 0.26
_refine_diff_density_max 0.352
_refine_diff_density_min -0.602
_refine_diff_density_rms 0.053
_refine_ls_abs_structure_details 'Flack H D (1983), Acta Cryst. A39, 876-881'
_refine_ls_abs_structure_Flack 0.003(12)
_refine_ls_extinction_method none
_refine_ls_goodness_of_fit_ref 1.081
_refine_ls_hydrogen_treatment constr
_refine_ls_matrix_type full
_refine_ls_number_parameters 325
_refine_ls_number_reflns 8106
_refine_ls_number_restraints 0
_refine_ls_restrained_S_all 1.081
_refine_ls_R_factor_all 0.0209
_refine_ls_R_factor_gt 0.0204
_refine_ls_shift/su_max 0.000
_refine_ls_shift/su_mean 0.000
_refine_ls_structure_factor_coef Fsqd
_refine_ls_weighting_details 'calc w=1/[\s^2^(Fo^2^)+(0.0156P)^2^+1.3705P] where P=(Fo^2^+2Fc^2^)/3'
_refine_ls_weighting_scheme calc
_refine_ls_wR_factor_gt 0.0501
_refine_ls_wR_factor_ref 0.0505
_reflns_number_gt 8001
_reflns_number_total 8106
_reflns_threshold_expression >2sigma(I)
_cod_data_source_file om400147x_si_002.cif
_cod_data_source_block compound-6b
_cod_depositor_comments
;
The following automatic conversions were performed:

'_symmetry_cell_setting' value 'Orthorhombic' changed to
'orthorhombic' according to
/home/saulius/struct/CIF-dictionaries/cif_core.dic dictionary named
'cif_core.dic' version 2.3.1 from 2005-06-27.

Automatic conversion script
Id: cif_fix_values 1891 2012-01-12 08:04:46Z andrius 
;
_cod_original_sg_symbol_H-M 'P 21 21 21     '
_cod_database_code 4080735

loop_
_symmetry_equiv_pos_as_xyz
'x, y, z'
'-x+1/2, -y, z+1/2'
'x+1/2, -y+1/2, -z'
'-x, y+1/2, -z+1/2'

loop_
_atom_site_label
_atom_site_type_symbol
_atom_site_fract_x
_atom_site_fract_y
_atom_site_fract_z
_atom_site_U_iso_or_equiv
_atom_site_adp_type
_atom_site_occupancy
_atom_site_symmetry_multiplicity
_atom_site_calc_flag
_atom_site_refinement_flags
Pd1 Pd 0.840885(10) 0.600442(9) 0.182201(6) 0.01782(3) Uani 1 1 d .
Cr1 Cr 1.05999(2) 0.34930(2) -0.053022(15) 0.02073(6) Uani 1 1 d .
Cl1 Cl 0.83058(5) 0.71623(4) 0.27781(2) 0.02946(9) Uani 1 1 d .
P1 P 0.98720(4) 0.50318(3) 0.22550(2) 0.01975(8) Uani 1 1 d .
P2 P 0.69447(4) 0.65762(3) 0.11057(2) 0.01839(8) Uani 1 1 d .
O1 O 1.00410(11) 0.41690(10) 0.16224(6) 0.0231(3) Uani 1 1 d .
O2 O 0.70329(10) 0.59095(10) 0.03500(7) 0.0219(2) Uani 1 1 d .
O3 O 1.01921(16) 0.52531(12) -0.14949(9) 0.0402(4) Uani 1 1 d .
O4 O 1.26273(15) 0.44926(14) 0.01856(12) 0.0455(4) Uani 1 1 d .
O5 O 1.23489(17) 0.26783(15) -0.15775(10) 0.0499(5) Uani 1 1 d .
C1 C 0.85333(14) 0.50499(12) 0.10058(9) 0.0186(3) Uani 1 1 d .
C2 C 0.93150(15) 0.42829(13) 0.10308(9) 0.0187(3) Uani 1 1 d .
C3 C 0.94023(15) 0.35549(13) 0.04690(9) 0.0191(3) Uani 1 1 d .
C4 C 0.86767(14) 0.36865(13) -0.01576(9) 0.0197(3) Uani 1 1 d .
C5 C 0.78970(14) 0.45009(13) -0.02026(9) 0.0201(3) Uani 1 1 d .
H5 H 0.7435 0.4601 -0.0625 0.024 Uiso 1 1 calc R
C6 C 0.78251(14) 0.51372(13) 0.03743(9) 0.0194(3) Uani 1 1 d .
C7 C 1.01827(16) 0.27288(13) 0.05048(10) 0.0231(3) Uani 1 1 d .
H7 H 1.0692 0.2658 0.0909 0.028 Uiso 1 1 calc R
C8 C 1.01956(18) 0.20267(14) -0.00547(10) 0.0263(4) Uani 1 1 d .
H8 H 1.0674 0.1456 -0.0014 0.032 Uiso 1 1 calc R
C9 C 0.94985(18) 0.21637(14) -0.06815(10) 0.0267(4) Uani 1 1 d .
H9 H 0.9522 0.1688 -0.1063 0.032 Uiso 1 1 calc R
C10 C 0.87780(16) 0.29890(14) -0.07454(10) 0.0236(3) Uani 1 1 d .
H10 H 0.8350 0.3092 -0.1182 0.028 Uiso 1 1 calc R
C11 C 0.96228(16) 0.42993(14) 0.30736(10) 0.0249(3) Uani 1 1 d .
H11 H 1.0182 0.3732 0.3080 0.030 Uiso 1 1 calc R
C12 C 0.8378(2) 0.38928(17) 0.30605(12) 0.0375(4) Uani 1 1 d .
H12A H 0.8249 0.3477 0.3491 0.056 Uiso 1 1 calc R
H12B H 0.8264 0.3496 0.2619 0.056 Uiso 1 1 calc R
H12C H 0.7824 0.4445 0.3063 0.056 Uiso 1 1 calc R
C13 C 0.98285(18) 0.49409(17) 0.37511(10) 0.0307(4) Uani 1 1 d .
H13A H 0.9372 0.5552 0.3712 0.046 Uiso 1 1 calc R
H13B H 1.0657 0.5106 0.3788 0.046 Uiso 1 1 calc R
H13C H 0.9588 0.4575 0.4187 0.046 Uiso 1 1 calc R
C14 C 1.13132(16) 0.55826(15) 0.23348(10) 0.0255(4) Uani 1 1 d .
H14 H 1.1277 0.6086 0.2734 0.031 Uiso 1 1 calc R
C15 C 1.1600(2) 0.61303(18) 0.16323(12) 0.0387(5) Uani 1 1 d .
H15A H 1.2317 0.6514 0.1699 0.058 Uiso 1 1 calc R
H15B H 1.0959 0.6579 0.1509 0.058 Uiso 1 1 calc R
H15C H 1.1710 0.5651 0.1237 0.058 Uiso 1 1 calc R
C16 C 1.22608(18) 0.48361(19) 0.25379(14) 0.0378(5) Uani 1 1 d .
H16A H 1.2306 0.4322 0.2162 0.057 Uiso 1 1 calc R
H16B H 1.2072 0.4531 0.3008 0.057 Uiso 1 1 calc R
H16C H 1.3012 0.5177 0.2574 0.057 Uiso 1 1 calc R
C17 C 0.54662(16) 0.63193(16) 0.14109(11) 0.0276(4) Uani 1 1 d .
H17 H 0.4920 0.6444 0.0997 0.033 Uiso 1 1 calc R
C18 C 0.51370(18) 0.70035(18) 0.20419(12) 0.0352(5) Uani 1 1 d .
H18A H 0.4340 0.6857 0.2200 0.053 Uiso 1 1 calc R
H18B H 0.5185 0.7694 0.1881 0.053 Uiso 1 1 calc R
H18C H 0.5675 0.6898 0.2449 0.053 Uiso 1 1 calc R
C19 C 0.5386(2) 0.52273(19) 0.16247(17) 0.0488(7) Uani 1 1 d .
H19A H 0.5885 0.5103 0.2048 0.073 Uiso 1 1 calc R
H19B H 0.5644 0.4815 0.1216 0.073 Uiso 1 1 calc R
H19C H 0.4578 0.5064 0.1747 0.073 Uiso 1 1 calc R
C20 C 0.69692(16) 0.78391(14) 0.07504(10) 0.0231(3) Uani 1 1 d .
H20 H 0.6905 0.8298 0.1176 0.028 Uiso 1 1 calc R
C21 C 0.81521(19) 0.80231(18) 0.03939(15) 0.0393(5) Uani 1 1 d .
H21A H 0.8228 0.7605 -0.0040 0.059 Uiso 1 1 calc R
H21B H 0.8773 0.7861 0.0740 0.059 Uiso 1 1 calc R
H21C H 0.8213 0.8721 0.0253 0.059 Uiso 1 1 calc R
C22 C 0.59590(19) 0.80709(17) 0.02373(12) 0.0328(4) Uani 1 1 d .
H22A H 0.6041 0.8747 0.0051 0.049 Uiso 1 1 calc R
H22B H 0.5222 0.8011 0.0502 0.049 Uiso 1 1 calc R
H22C H 0.5966 0.7603 -0.0171 0.049 Uiso 1 1 calc R
C23 C 1.03664(17) 0.45748(15) -0.11272(11) 0.0275(4) Uani 1 1 d .
C24 C 1.18367(17) 0.41161(15) -0.00828(11) 0.0294(4) Uani 1 1 d .
C25 C 1.1669(2) 0.29887(16) -0.11751(11) 0.0317(4) Uani 1 1 d .

loop_
_atom_site_aniso_label
_atom_site_aniso_U_11
_atom_site_aniso_U_22
_atom_site_aniso_U_33
_atom_site_aniso_U_23
_atom_site_aniso_U_13
_atom_site_aniso_U_12
Pd1 0.01947(5) 0.01866(5) 0.01534(5) -0.00297(4) -0.00269(4) 0.00258(4)
Cr1 0.02296(12) 0.02047(13) 0.01876(12) -0.00097(10) 0.00166(10) 0.00393(10)
Cl1 0.0353(2) 0.0291(2) 0.02403(19) -0.01090(16) -0.00184(18) 0.00074(19)
P1 0.02178(19) 0.0219(2) 0.01552(18) -0.00221(16) -0.00382(15) 0.00331(16)
P2 0.01712(17) 0.01981(19) 0.01826(19) -0.00244(15) -0.00132(14) 0.00229(15)
O1 0.0259(6) 0.0256(6) 0.0178(5) -0.0038(5) -0.0069(5) 0.0078(5)
O2 0.0213(5) 0.0249(6) 0.0194(5) -0.0045(5) -0.0044(4) 0.0062(5)
O3 0.0504(9) 0.0345(8) 0.0356(8) 0.0116(7) 0.0022(7) 0.0047(7)
O4 0.0334(8) 0.0388(9) 0.0643(12) -0.0028(9) -0.0122(8) -0.0035(7)
O5 0.0510(10) 0.0516(11) 0.0470(10) -0.0056(9) 0.0215(8) 0.0153(9)
C1 0.0208(7) 0.0196(7) 0.0154(7) -0.0039(5) -0.0016(6) 0.0025(6)
C2 0.0213(7) 0.0199(7) 0.0147(7) -0.0010(6) -0.0024(6) 0.0021(6)
C3 0.0222(7) 0.0185(7) 0.0166(7) -0.0002(6) 0.0007(6) 0.0017(6)
C4 0.0204(7) 0.0204(7) 0.0182(7) -0.0014(6) 0.0002(6) 0.0003(6)
C5 0.0199(7) 0.0239(8) 0.0166(7) -0.0029(6) -0.0020(6) 0.0013(6)
C6 0.0179(7) 0.0208(7) 0.0194(8) -0.0011(6) -0.0012(6) 0.0029(6)
C7 0.0289(8) 0.0203(8) 0.0201(7) 0.0005(6) -0.0009(7) 0.0050(6)
C8 0.0365(9) 0.0191(8) 0.0231(8) -0.0015(6) 0.0024(7) 0.0060(7)
C9 0.0341(9) 0.0227(8) 0.0232(8) -0.0069(7) 0.0004(7) 0.0011(7)
C10 0.0273(8) 0.0230(8) 0.0204(8) -0.0056(6) -0.0017(6) 0.0004(7)
C11 0.0305(8) 0.0250(8) 0.0192(8) 0.0019(6) -0.0014(6) 0.0048(6)
C12 0.0437(11) 0.0354(10) 0.0335(10) 0.0037(8) 0.0007(9) -0.0114(10)
C13 0.0331(9) 0.0412(11) 0.0179(8) -0.0007(8) -0.0006(7) 0.0041(9)
C14 0.0244(8) 0.0284(9) 0.0238(9) -0.0022(7) -0.0057(6) 0.0012(7)
C15 0.0393(10) 0.0393(11) 0.0375(11) 0.0098(9) -0.0012(9) -0.0071(10)
C16 0.0238(9) 0.0433(12) 0.0463(13) 0.0053(10) -0.0046(8) 0.0060(9)
C17 0.0211(8) 0.0321(10) 0.0296(9) -0.0055(8) 0.0023(7) -0.0027(7)
C18 0.0278(9) 0.0430(12) 0.0346(10) -0.0088(9) 0.0100(8) 0.0010(9)
C19 0.0476(13) 0.0332(12) 0.0655(18) -0.0047(11) 0.0253(12) -0.0141(10)
C20 0.0231(7) 0.0218(8) 0.0244(8) 0.0005(6) -0.0014(6) 0.0031(6)
C21 0.0304(10) 0.0340(11) 0.0535(14) 0.0104(10) 0.0062(9) -0.0031(8)
C22 0.0355(10) 0.0320(10) 0.0309(10) 0.0040(8) -0.0094(8) 0.0070(8)
C23 0.0297(9) 0.0271(9) 0.0256(9) 0.0008(7) 0.0035(7) 0.0025(7)
C24 0.0278(9) 0.0259(9) 0.0346(10) 0.0011(8) -0.0003(7) 0.0049(7)
C25 0.0346(9) 0.0323(10) 0.0281(9) -0.0005(7) 0.0055(8) 0.0057(9)

loop_
_atom_type_symbol
_atom_type_description
_atom_type_scat_dispersion_real
_atom_type_scat_dispersion_imag
_atom_type_scat_source
C C 0.0033 0.0016 'International Tables Vol C Tables 4.2.6.8 and 6.1.1.4'
H H 0.0000 0.0000 'International Tables Vol C Tables 4.2.6.8 and 6.1.1.4'
Cl Cl 0.1484 0.1585 'International Tables Vol C Tables 4.2.6.8 and 6.1.1.4'
Cr Cr 0.3209 0.6236 'International Tables Vol C Tables 4.2.6.8 and 6.1.1.4'
O O 0.0106 0.0060 'International Tables Vol C Tables 4.2.6.8 and 6.1.1.4'
P P 0.1023 0.0942 'International Tables Vol C Tables 4.2.6.8 and 6.1.1.4'
Pd Pd -0.9988 1.0072 'International Tables Vol C Tables 4.2.6.8 and 6.1.1.4'

loop_
_geom_angle_atom_site_label_1
_geom_angle_atom_site_label_2
_geom_angle_atom_site_label_3
_geom_angle
C1 Pd1 P2 80.61(5)
C1 Pd1 P1 80.52(5)
P2 Pd1 P1 160.996(17)
C1 Pd1 Cl1 178.40(5)
P2 Pd1 Cl1 99.707(18)
P1 Pd1 Cl1 99.215(18)
C25 Cr1 C24 86.62(10)
C25 Cr1 C23 90.46(9)
C24 Cr1 C23 90.87(9)
C25 Cr1 C8 93.59(8)
C24 Cr1 C8 113.22(8)
C23 Cr1 C8 155.75(8)
C25 Cr1 C9 90.03(9)
C24 Cr1 C9 150.02(8)
C23 Cr1 C9 118.97(8)
C8 Cr1 C9 37.25(7)
C25 Cr1 C7 121.65(8)
C24 Cr1 C7 89.85(8)
C23 Cr1 C7 147.86(8)
C8 Cr1 C7 36.80(6)
C9 Cr1 C7 66.79(7)
C25 Cr1 C10 113.52(9)
C24 Cr1 C10 159.83(8)
C23 Cr1 C10 90.00(8)
C8 Cr1 C10 66.48(7)
C9 Cr1 C10 36.49(7)
C7 Cr1 C10 78.88(7)
C25 Cr1 C3 158.39(8)
C24 Cr1 C3 95.13(8)
C23 Cr1 C3 111.02(7)
C8 Cr1 C3 65.89(6)
C9 Cr1 C3 77.70(7)
C7 Cr1 C3 37.00(6)
C10 Cr1 C3 65.86(6)
C25 Cr1 C4 149.96(8)
C24 Cr1 C4 123.31(7)
C23 Cr1 C4 87.00(7)
C8 Cr1 C4 77.61(7)
C9 Cr1 C4 65.50(7)
C7 Cr1 C4 66.10(6)
C10 Cr1 C4 36.64(6)
C3 Cr1 C4 36.08(6)
O1 P1 C14 103.72(8)
O1 P1 C11 102.39(8)
C14 P1 C11 107.37(9)
O1 P1 Pd1 104.34(5)
C14 P1 Pd1 117.63(7)
C11 P1 Pd1 119.03(6)
O2 P2 C17 102.18(8)
O2 P2 C20 101.98(8)
C17 P2 C20 107.58(9)
O2 P2 Pd1 104.76(5)
C17 P2 Pd1 116.61(7)
C20 P2 Pd1 120.87(6)
C2 O1 P1 113.77(11)
C6 O2 P2 114.98(10)
C2 C1 C6 117.70(15)
C2 C1 Pd1 120.88(12)
C6 C1 Pd1 121.42(12)
C1 C2 O1 120.46(15)
C1 C2 C3 122.80(15)
O1 C2 C3 116.72(14)
C2 C3 C4 116.98(15)
C2 C3 C7 123.16(15)
C4 C3 C7 119.86(15)
C2 C3 Cr1 130.12(12)
C4 C3 Cr1 73.23(9)
C7 C3 Cr1 68.47(10)
C5 C4 C3 120.66(15)
C5 C4 C10 120.99(15)
C3 C4 C10 118.34(15)
C5 C4 Cr1 131.93(13)
C3 C4 Cr1 70.69(9)
C10 C4 Cr1 68.22(10)
C6 C5 C4 118.68(15)
C6 C5 H5 120.7
C4 C5 H5 120.7
C5 C6 O2 119.24(15)
C5 C6 C1 123.05(15)
O2 C6 C1 117.72(15)
C8 C7 C3 120.08(17)
C8 C7 Cr1 71.56(11)
C3 C7 Cr1 74.53(10)
C8 C7 H7 120.0
C3 C7 H7 120.0
Cr1 C7 H7 125.7
C7 C8 C9 120.20(17)
C7 C8 Cr1 71.64(11)
C9 C8 Cr1 71.39(11)
C7 C8 H8 119.9
C9 C8 H8 119.9
Cr1 C8 H8 129.5
C10 C9 C8 120.65(17)
C10 C9 Cr1 72.63(11)
C8 C9 Cr1 71.36(11)
C10 C9 H9 119.7
C8 C9 H9 119.7
Cr1 C9 H9 128.6
C9 C10 C4 120.61(17)
C9 C10 Cr1 70.89(11)
C4 C10 Cr1 75.14(10)
C9 C10 H10 119.7
C4 C10 H10 119.7
Cr1 C10 H10 126.1
C12 C11 C13 111.04(16)
C12 C11 P1 109.16(13)
C13 C11 P1 109.74(14)
C12 C11 H11 109.0
C13 C11 H11 109.0
P1 C11 H11 109.0
C11 C12 H12A 109.5
C11 C12 H12B 109.5
H12A C12 H12B 109.5
C11 C12 H12C 109.5
H12A C12 H12C 109.5
H12B C12 H12C 109.5
C11 C13 H13A 109.5
C11 C13 H13B 109.5
H13A C13 H13B 109.5
C11 C13 H13C 109.5
H13A C13 H13C 109.5
H13B C13 H13C 109.5
C15 C14 C16 111.86(18)
C15 C14 P1 109.11(14)
C16 C14 P1 113.42(15)
C15 C14 H14 107.4
C16 C14 H14 107.4
P1 C14 H14 107.4
C14 C15 H15A 109.5
C14 C15 H15B 109.5
H15A C15 H15B 109.5
C14 C15 H15C 109.5
H15A C15 H15C 109.5
H15B C15 H15C 109.5
C14 C16 H16A 109.5
C14 C16 H16B 109.5
H16A C16 H16B 109.5
C14 C16 H16C 109.5
H16A C16 H16C 109.5
H16B C16 H16C 109.5
C19 C17 C18 111.94(19)
C19 C17 P2 108.59(15)
C18 C17 P2 110.39(14)
C19 C17 H17 108.6
C18 C17 H17 108.6
P2 C17 H17 108.6
C17 C18 H18A 109.5
C17 C18 H18B 109.5
H18A C18 H18B 109.5
C17 C18 H18C 109.5
H18A C18 H18C 109.5
H18B C18 H18C 109.5
C17 C19 H19A 109.5
C17 C19 H19B 109.5
H19A C19 H19B 109.5
C17 C19 H19C 109.5
H19A C19 H19C 109.5
H19B C19 H19C 109.5
C22 C20 C21 112.23(17)
C22 C20 P2 113.58(14)
C21 C20 P2 108.56(14)
C22 C20 H20 107.4
C21 C20 H20 107.4
P2 C20 H20 107.4
C20 C21 H21A 109.5
C20 C21 H21B 109.5
H21A C21 H21B 109.5
C20 C21 H21C 109.5
H21A C21 H21C 109.5
H21B C21 H21C 109.5
C20 C22 H22A 109.5
C20 C22 H22B 109.5
H22A C22 H22B 109.5
C20 C22 H22C 109.5
H22A C22 H22C 109.5
H22B C22 H22C 109.5
O3 C23 Cr1 178.30(19)
O4 C24 Cr1 178.3(2)
O5 C25 Cr1 179.3(2)

loop_
_geom_bond_atom_site_label_1
_geom_bond_atom_site_label_2
_geom_bond_distance
Pd1 C1 1.9816(16)
Pd1 P2 2.2702(5)
Pd1 P1 2.2765(5)
Pd1 Cl1 2.3535(4)
Cr1 C25 1.837(2)
Cr1 C24 1.844(2)
Cr1 C23 1.846(2)
Cr1 C8 2.213(2)
Cr1 C9 2.214(2)
Cr1 C7 2.2145(18)
Cr1 C10 2.2361(19)
Cr1 C3 2.2942(17)
Cr1 C4 2.3275(16)
P1 O1 1.6565(13)
P1 C14 1.8210(19)
P1 C11 1.8216(19)
P2 O2 1.6569(13)
P2 C17 1.8219(19)
P2 C20 1.8263(19)
O1 C2 1.3778(19)
O2 C6 1.385(2)
O3 C23 1.155(2)
O4 C24 1.152(3)
O5 C25 1.154(3)
C1 C2 1.372(2)
C1 C6 1.421(2)
C2 C3 1.428(2)
C3 C4 1.432(2)
C3 C7 1.433(2)
C4 C5 1.421(2)
C4 C10 1.437(2)
C5 C6 1.366(2)
C5 H5 0.9500
C7 C8 1.398(2)
C7 H7 0.9500
C8 C9 1.414(3)
C8 H8 0.9500
C9 C10 1.393(3)
C9 H9 0.9500
C10 H10 0.9500
C11 C12 1.532(3)
C11 C13 1.534(3)
C11 H11 1.0000
C12 H12A 0.9800
C12 H12B 0.9800
C12 H12C 0.9800
C13 H13A 0.9800
C13 H13B 0.9800
C13 H13C 0.9800
C14 C15 1.523(3)
C14 C16 1.530(3)
C14 H14 1.0000
C15 H15A 0.9800
C15 H15B 0.9800
C15 H15C 0.9800
C16 H16A 0.9800
C16 H16B 0.9800
C16 H16C 0.9800
C17 C19 1.529(3)
C17 C18 1.529(3)
C17 H17 1.0000
C18 H18A 0.9800
C18 H18B 0.9800
C18 H18C 0.9800
C19 H19A 0.9800
C19 H19B 0.9800
C19 H19C 0.9800
C20 C22 1.527(3)
C20 C21 1.529(3)
C20 H20 1.0000
C21 H21A 0.9800
C21 H21B 0.9800
C21 H21C 0.9800
C22 H22A 0.9800
C22 H22B 0.9800
C22 H22C 0.9800
